data_7251622
loop_
_publ_author_name
'Kuz'mina, Lyudmila G.'
'Vedernikov, Artem I.'
'Sazonov, Sergey K.'
'Aleksandrova, Nadezhda A.'
'Alfimov, Michael V.'
'Gromov, Sergey P.'

_publ_section_title
;
 Study of the influence of anion nature on crystal packing features and
 feasibility of [2 + 2] photocycloaddition reaction in protonated forms of
 dimethoxystyrylheterocycles
;
_journal_issue 16
_journal_name_full CrystEngComm
_journal_page_first 2560
_journal_page_last 2577
_journal_paper_doi 10.1039/D5CE01173F
_journal_volume 28
_journal_year 2026
_chemical_formula_moiety 'C15 H16 N O2, Br'
_chemical_formula_sum 'C15 H16 Br N O2'
_chemical_formula_weight 322.20
_chemical_name_systematic
;
4-[(E)-2-(3,4-dimethoxyphenyl)vinyl]pyridinium bromide
;
_space_group_crystal_system orthorhombic
_space_group_IT_number 61
_space_group_name_Hall '-P 2ac 2ab'
_space_group_name_H-M_alt 'P b c a'
_atom_sites_solution_hydrogens mixed
_audit_creation_method SHELXL-2014/7
_audit_update_record
;
2025-10-10 deposited with the CCDC.	2026-02-16 downloaded from the CCDC.
;
_cell_angle_alpha 90
_cell_angle_beta 90
_cell_angle_gamma 90
_cell_formula_units_Z 8
_cell_length_a 8.4977(7)
_cell_length_b 9.6352(9)
_cell_length_c 34.855(3)
_cell_measurement_reflns_used 953
_cell_measurement_temperature 120(2)
_cell_measurement_theta_max 29.651
_cell_measurement_theta_min 3.251
_cell_volume 2853.8(4)
_computing_structure_refinement 'SHELXL-2014/7 (Sheldrick, 2014)'
_diffrn_ambient_temperature 120(2)
_diffrn_measured_fraction_theta_full 0.998
_diffrn_measured_fraction_theta_max 0.997
_diffrn_measurement_device_type 'Bruker SMART-1K'
_diffrn_measurement_method /W
_diffrn_radiation_type MoK\a
_diffrn_radiation_wavelength 0.71073
_diffrn_reflns_av_R_equivalents 0.0925
_diffrn_reflns_av_unetI/netI 0.0555
_diffrn_reflns_Laue_measured_fraction_full 0.998
_diffrn_reflns_Laue_measured_fraction_max 0.997
_diffrn_reflns_limit_h_max 11
_diffrn_reflns_limit_h_min -10
_diffrn_reflns_limit_k_max 12
_diffrn_reflns_limit_k_min -12
_diffrn_reflns_limit_l_max 46
_diffrn_reflns_limit_l_min -43
_diffrn_reflns_number 23498
_diffrn_reflns_point_group_measured_fraction_full 0.998
_diffrn_reflns_point_group_measured_fraction_max 0.997
_diffrn_reflns_theta_full 25.242
_diffrn_reflns_theta_max 27.992
_diffrn_reflns_theta_min 2.337
_diffrn_source 'fine-focus sealed tube'
_exptl_absorpt_coefficient_mu 2.878
_exptl_absorpt_correction_T_max 0.7239
_exptl_absorpt_correction_T_min 0.4996
_exptl_absorpt_correction_type multi-scan
_exptl_absorpt_process_details SADABS
_exptl_crystal_colour yellow
_exptl_crystal_density_diffrn 1.500
_exptl_crystal_description prism
_exptl_crystal_F_000 1312
_exptl_crystal_size_max 0.280
_exptl_crystal_size_mid 0.180
_exptl_crystal_size_min 0.120
_refine_diff_density_max 2.125
_refine_diff_density_min -1.694
_refine_diff_density_rms 0.150
_refine_ls_extinction_method none
_refine_ls_goodness_of_fit_ref 1.058
_refine_ls_hydrogen_treatment mixed
_refine_ls_matrix_type full
_refine_ls_number_parameters 178
_refine_ls_number_reflns 3430
_refine_ls_number_restraints 0
_refine_ls_restrained_S_all 1.058
_refine_ls_R_factor_all 0.0995
_refine_ls_R_factor_gt 0.0809
_refine_ls_shift/su_max 0.001
_refine_ls_shift/su_mean 0.000
_refine_ls_structure_factor_coef Fsqd
_refine_ls_weighting_details 'w=1/[\s^2^(Fo^2^)+(0.0150P)^2^+55.0000P] where P=(Fo^2^+2Fc^2^)/3'
_refine_ls_weighting_scheme calc
_refine_ls_wR_factor_gt 0.1660
_refine_ls_wR_factor_ref 0.1741
_reflns_Friedel_coverage 0.000
_reflns_number_gt 2799
_reflns_number_total 3430
_reflns_threshold_expression 'I > 2\s(I)'
_cod_data_source_file d5ce01173f2.cif
_cod_data_source_block bb
_cod_depositor_comments 'Adding full bibliography for 7251618--7251632.cif.'
_cod_original_cell_volume 2853.9(4)
_cod_database_code 7251622
_shelx_shelxl_version_number 2014/7
_shelx_space_group_comment
;
The symmetry employed for this shelxl refinement is uniquely defined
by the following loop, which should always be used as a source of
symmetry information in preference to the above space-group names.
They are only intended as comments.
;
_shelx_estimated_absorpt_t_min 0.500
_shelx_estimated_absorpt_t_max 0.724

loop_
_space_group_symop_operation_xyz
'x, y, z'
'-x+1/2, -y, z+1/2'
'-x, y+1/2, -z+1/2'
'x+1/2, -y+1/2, -z'
'-x, -y, -z'
'x-1/2, y, -z-1/2'
'x, -y-1/2, z-1/2'
'-x-1/2, y-1/2, z'

loop_
_atom_site_label
_atom_site_type_symbol
_atom_site_fract_x
_atom_site_fract_y
_atom_site_fract_z
_atom_site_U_iso_or_equiv
_atom_site_adp_type
_atom_site_occupancy
_atom_site_site_symmetry_order
_atom_site_calc_flag
_atom_site_refinement_flags_posn
_atom_site_refinement_flags_adp
_atom_site_refinement_flags_occupancy
_atom_site_disorder_assembly
_atom_site_disorder_group
Br1 Br 0.26313(7) 0.78708(7) 0.54724(2) 0.01838(18) Uani 1 1 d . . . . .
O1 O -0.0212(5) -0.2064(5) 0.27256(13) 0.0211(10) Uani 1 1 d . . . . .
O2 O -0.2002(6) -0.1084(6) 0.32670(14) 0.0247(11) Uani 1 1 d . . . . .
N1 N 0.2982(6) 0.5799(6) 0.47470(16) 0.0154(11) Uani 1 1 d . . . . .
H1 H 0.331(11) 0.635(10) 0.492(2) 0.04(2) Uiso 1 1 d . . . . .
C1 C 0.1433(7) 0.5633(7) 0.46865(19) 0.0159(13) Uani 1 1 d . . . . .
H1A H 0.0698 0.6204 0.4818 0.019 Uiso 1 1 calc R U . . .
C2 C 0.0914(7) 0.4641(7) 0.44361(18) 0.0162(13) Uani 1 1 d . . . . .
H2A H -0.0183 0.4531 0.4392 0.019 Uiso 1 1 calc R U . . .
C3 C 0.1995(7) 0.3783(7) 0.42436(18) 0.0146(12) Uani 1 1 d . . . . .
C4 C 0.3619(7) 0.4011(7) 0.43155(18) 0.0148(12) Uani 1 1 d . . . . .
H4A H 0.4389 0.3458 0.4190 0.018 Uiso 1 1 calc R U . . .
C5 C 0.4075(7) 0.5032(7) 0.45665(18) 0.0163(12) Uani 1 1 d . . . . .
H5A H 0.5161 0.5196 0.4613 0.020 Uiso 1 1 calc R U . . .
C6 C 0.1407(7) 0.2708(7) 0.39837(18) 0.0161(12) Uani 1 1 d . . . . .
H6A H 0.0321 0.2483 0.4003 0.019 Uiso 1 1 calc R U . . .
C7 C 0.2259(7) 0.2000(7) 0.37182(17) 0.0158(12) Uani 1 1 d . . . . .
H7A H 0.3348 0.2210 0.3698 0.019 Uiso 1 1 calc R U . . .
C8 C 0.1626(8) 0.0945(7) 0.34628(18) 0.0165(13) Uani 1 1 d . . . . .
C9 C 0.2574(9) 0.0402(7) 0.31710(17) 0.0195(12) Uani 1 1 d . . . . .
H9A H 0.3624 0.0726 0.3144 0.023 Uiso 1 1 calc R U . . .
C10 C 0.2004(8) -0.0608(7) 0.29194(19) 0.0175(13) Uani 1 1 d . . . . .
H10A H 0.2664 -0.0964 0.2723 0.021 Uiso 1 1 calc R U . . .
C11 C 0.0469(8) -0.1093(7) 0.29565(18) 0.0165(13) Uani 1 1 d . . . . .
C12 C -0.0506(7) -0.0556(7) 0.32520(18) 0.0164(13) Uani 1 1 d . . . . .
C13 C 0.0073(7) 0.0457(7) 0.34986(18) 0.0170(13) Uani 1 1 d . . . . .
H13A H -0.0588 0.0823 0.3694 0.020 Uiso 1 1 calc R U . . .
C14 C 0.0676(9) -0.2505(8) 0.23948(19) 0.0236(15) Uani 1 1 d . . . . .
H14A H 0.0043 -0.3153 0.2243 0.035 Uiso 1 1 calc R U . . .
H14D H 0.1644 -0.2966 0.2479 0.035 Uiso 1 1 calc R U . . .
H14B H 0.0944 -0.1695 0.2238 0.035 Uiso 1 1 calc R U . . .
C15 C -0.3042(8) -0.0486(10) 0.3540(2) 0.0320(18) Uani 1 1 d . . . . .
H15D H -0.4090 -0.0896 0.3511 0.048 Uiso 1 1 calc R U . . .
H15A H -0.3104 0.0518 0.3498 0.048 Uiso 1 1 calc R U . . .
H15B H -0.2648 -0.0668 0.3800 0.048 Uiso 1 1 calc R U . . .

loop_
_atom_site_aniso_label
_atom_site_aniso_U_11
_atom_site_aniso_U_22
_atom_site_aniso_U_33
_atom_site_aniso_U_23
_atom_site_aniso_U_13
_atom_site_aniso_U_12
Br1 0.0129(3) 0.0155(3) 0.0267(3) -0.0043(3) 0.0011(2) 0.0004(2)
O1 0.023(2) 0.023(3) 0.018(2) -0.004(2) -0.0003(18) -0.003(2)
O2 0.018(2) 0.031(3) 0.025(3) -0.006(2) 0.0032(18) -0.010(2)
N1 0.016(3) 0.012(3) 0.018(3) -0.001(2) -0.003(2) 0.000(2)
C1 0.014(3) 0.012(3) 0.021(3) 0.002(2) 0.003(2) 0.005(2)
C2 0.014(3) 0.017(3) 0.018(3) 0.001(3) -0.001(2) -0.002(2)
C3 0.016(3) 0.015(3) 0.014(3) 0.003(2) -0.002(2) -0.002(2)
C4 0.013(3) 0.016(3) 0.015(3) 0.005(2) 0.003(2) 0.002(2)
C5 0.015(3) 0.015(3) 0.019(3) 0.001(3) -0.001(2) 0.000(2)
C6 0.012(3) 0.014(3) 0.022(3) 0.004(3) -0.002(2) 0.000(2)
C7 0.012(3) 0.018(3) 0.018(3) 0.006(2) -0.003(2) -0.005(3)
C8 0.021(3) 0.013(3) 0.016(3) 0.001(2) -0.003(2) 0.002(2)
C9 0.018(3) 0.020(3) 0.021(3) 0.004(3) -0.003(3) -0.001(3)
C10 0.019(3) 0.014(3) 0.019(3) -0.001(3) 0.001(2) -0.002(2)
C11 0.019(3) 0.015(3) 0.015(3) 0.001(2) -0.003(2) 0.000(3)
C12 0.013(3) 0.019(3) 0.017(3) 0.003(3) 0.001(2) -0.005(3)
C13 0.014(3) 0.020(3) 0.017(3) -0.002(3) -0.001(2) 0.001(3)
C14 0.026(3) 0.025(4) 0.019(3) -0.010(3) 0.000(3) 0.001(3)
C15 0.017(3) 0.049(5) 0.030(4) -0.004(4) 0.007(3) -0.011(3)

loop_
_atom_type_symbol
_atom_type_description
_atom_type_scat_dispersion_real
_atom_type_scat_dispersion_imag
_atom_type_scat_source
C C 0.0033 0.0016 'International Tables Vol C Tables 4.2.6.8 and 6.1.1.4'
H H 0.0000 0.0000 'International Tables Vol C Tables 4.2.6.8 and 6.1.1.4'
N N 0.0061 0.0033 'International Tables Vol C Tables 4.2.6.8 and 6.1.1.4'
O O 0.0106 0.0060 'International Tables Vol C Tables 4.2.6.8 and 6.1.1.4'
Br Br -0.2901 2.4595 'International Tables Vol C Tables 4.2.6.8 and 6.1.1.4'

loop_
_geom_angle_atom_site_label_1
_geom_angle_atom_site_label_2
_geom_angle_atom_site_label_3
_geom_angle
_geom_angle_site_symmetry_1
_geom_angle_site_symmetry_3
_geom_angle_publ_flag
C11 O1 C14 116.9(5) . . ?
C12 O2 C15 116.9(5) . . ?
C1 N1 C5 122.6(6) . . ?
N1 C1 C2 120.0(6) . . ?
C1 C2 C3 120.3(6) . . ?
C2 C3 C4 117.4(6) . . ?
C2 C3 C6 119.2(6) . . ?
C4 C3 C6 123.4(6) . . ?
C5 C4 C3 119.9(6) . . ?
N1 C5 C4 119.8(6) . . ?
C7 C6 C3 126.5(6) . . ?
C6 C7 C8 124.8(6) . . ?
C9 C8 C13 118.7(6) . . ?
C9 C8 C7 119.6(6) . . ?
C13 C8 C7 121.8(6) . . ?
C10 C9 C8 121.1(7) . . ?
C11 C10 C9 120.1(6) . . ?
O1 C11 C10 125.0(6) . . ?
O1 C11 C12 115.6(6) . . ?
C10 C11 C12 119.4(6) . . ?
O2 C12 C13 124.4(6) . . ?
O2 C12 C11 115.7(6) . . ?
C13 C12 C11 119.9(6) . . ?
C12 C13 C8 120.8(6) . . ?

loop_
_geom_bond_atom_site_label_1
_geom_bond_atom_site_label_2
_geom_bond_distance
_geom_bond_site_symmetry_2
_geom_bond_publ_flag
O1 C11 1.362(8) . ?
O1 C14 1.442(8) . ?
O2 C12 1.370(8) . ?
O2 C15 1.421(9) . ?
N1 C1 1.343(8) . ?
N1 C5 1.344(8) . ?
C1 C2 1.367(9) . ?
C2 C3 1.407(9) . ?
C3 C4 1.420(9) . ?
C3 C6 1.464(9) . ?
C4 C5 1.373(9) . ?
C6 C7 1.358(9) . ?
C7 C8 1.454(9) . ?
C8 C9 1.399(9) . ?
C8 C13 1.407(9) . ?
C9 C10 1.397(9) . ?
C10 C11 1.392(9) . ?
C11 C12 1.419(9) . ?
C12 C13 1.391(9) . ?

loop_
_geom_hbond_atom_site_label_D
_geom_hbond_atom_site_label_H
_geom_hbond_atom_site_label_A
_geom_hbond_distance_DH
_geom_hbond_distance_HA
_geom_hbond_distance_DA
_geom_hbond_angle_DHA
_geom_hbond_site_symmetry_A
N1 H1 Br1 0.85(9) 2.49(9) 3.235(6) 147(8) .
